data_4501877
loop_
_publ_author_name
'Laurila, Elina'
'Oresmaa, Larisa'
'Niskanen, Mika'
'Hirva, Pipsa'
'Haukka, Matti'

_publ_section_title
;
 Metal&#x2212;Metal Interactions in Stacked Mononuclear and Dinuclear
 Rhodium 2,2&#x2032;-Biimidazole Carbonyl Complexes
;
_journal_issue 8
_journal_name_full 'Crystal Growth &amp; Design'
_journal_page_first 3775
_journal_paper_doi 10.1021/cg100606f
_journal_volume 10
_journal_year 2010
_chemical_formula_moiety '6(C8 H6 N4 O2 Rh), C2 Cl2 O2 Rh, C H2 Cl2, 4(H2 O), 5(Cl)'
_chemical_formula_sum 'C51 H46 Cl9 N24 O18 Rh7'
_chemical_formula_weight 2322.54
_chemical_name_systematic
;
 ?
;
_space_group_IT_number 15
_symmetry_cell_setting monoclinic
_symmetry_space_group_name_Hall '-C 2yc'
_symmetry_space_group_name_H-M 'C 1 2/c 1'
_atom_sites_solution_hydrogens mixed
_atom_sites_solution_primary direct
_atom_sites_solution_secondary difmap
_audit_creation_method SHELXL-97
_cell_angle_alpha 90.00
_cell_angle_beta 108.575(2)
_cell_angle_gamma 90.00
_cell_formula_units_Z 4
_cell_length_a 38.799(2)
_cell_length_b 10.0230(3)
_cell_length_c 20.4587(11)
_cell_measurement_reflns_used 37604
_cell_measurement_temperature 100(2)
_cell_measurement_theta_max 25.50
_cell_measurement_theta_min 2.62
_cell_volume 7541.6(6)
_computing_cell_refinement 'Denzo/Scalepack (Otwinowski & Minor, 1997)'
_computing_data_collection 'Collect (Bruker AXS BV, 1997-2004)'
_computing_data_reduction 'Denzo/Scalepack (Otwinowski & Minor, 1997)'
_computing_molecular_graphics 'Diamond v.3.1f (Brandenburg, 2008)'
_computing_publication_material 'SHELXL-97 (Sheldrick, 1997)'
_computing_structure_refinement 'SHELXL-97 (Sheldrick, 1997)'
_computing_structure_solution 'SHELXS-97 (Sheldrick, 1997)'
_diffrn_ambient_temperature 100(2)
_diffrn_detector_area_resol_mean 9
_diffrn_measured_fraction_theta_full 0.897
_diffrn_measured_fraction_theta_max 0.901
_diffrn_measurement_device '95mm CCD camera on \k-goniostat'
_diffrn_measurement_device_type 'Nonius KappaCCD'
_diffrn_measurement_method '\f scans and \w scans with \k offset'
_diffrn_radiation_monochromator 'horizontally mounted graphite crystal'
_diffrn_radiation_source 'fine-focus sealed tube'
_diffrn_radiation_type MoK\a
_diffrn_radiation_wavelength 0.71073
_diffrn_reflns_av_R_equivalents 0.1219
_diffrn_reflns_av_sigmaI/netI 0.0986
_diffrn_reflns_limit_h_max 46
_diffrn_reflns_limit_h_min -46
_diffrn_reflns_limit_k_max 12
_diffrn_reflns_limit_k_min -12
_diffrn_reflns_limit_l_max 24
_diffrn_reflns_limit_l_min -24
_diffrn_reflns_number 37604
_diffrn_reflns_theta_full 25.00
_diffrn_reflns_theta_max 25.50
_diffrn_reflns_theta_min 2.62
_exptl_absorpt_coefficient_mu 1.894
_exptl_absorpt_correction_T_max 0.8773
_exptl_absorpt_correction_T_min 0.7317
_exptl_absorpt_correction_type multi-scan
_exptl_absorpt_process_details 'SADABS v.2.10 (Sheldrick, 2003)'
_exptl_crystal_colour 'greenish brown'
_exptl_crystal_density_diffrn 2.046
_exptl_crystal_density_method 'not measured'
_exptl_crystal_description block
_exptl_crystal_F_000 4528
_exptl_crystal_size_max 0.18
_exptl_crystal_size_mid 0.09
_exptl_crystal_size_min 0.07
_refine_diff_density_max 0.985
_refine_diff_density_min -0.590
_refine_diff_density_rms 0.133
_refine_ls_extinction_method none
_refine_ls_goodness_of_fit_ref 0.970
_refine_ls_hydrogen_treatment constr
_refine_ls_matrix_type full
_refine_ls_number_parameters 494
_refine_ls_number_reflns 6330
_refine_ls_number_restraints 0
_refine_ls_restrained_S_all 0.970
_refine_ls_R_factor_all 0.0879
_refine_ls_R_factor_gt 0.0434
_refine_ls_shift/su_max 0.001
_refine_ls_shift/su_mean 0.000
_refine_ls_structure_factor_coef Fsqd
_refine_ls_weighting_details 'calc w=1/[\s^2^(Fo^2^)+(0.0246P)^2^+0.0000P] where P=(Fo^2^+2Fc^2^)/3'
_refine_ls_weighting_scheme calc
_refine_ls_wR_factor_gt 0.0675
_refine_ls_wR_factor_ref 0.0769
_reflns_number_gt 4228
_reflns_number_total 6330
_reflns_threshold_expression >2sigma(I)
_cod_data_source_file cg100606f_si_002.cif
_cod_data_source_block 1
_cod_original_sg_symbol_H-M 'C 2/c'
_cod_database_code 4501877

loop_
_symmetry_equiv_pos_as_xyz
'x, y, z'
'-x, y, -z+1/2'
'x+1/2, y+1/2, z'
'-x+1/2, y+1/2, -z+1/2'
'-x, -y, -z'
'x, -y, z-1/2'
'-x+1/2, -y+1/2, -z'
'x+1/2, -y+1/2, z-1/2'

loop_
_atom_site_label
_atom_site_type_symbol
_atom_site_fract_x
_atom_site_fract_y
_atom_site_fract_z
_atom_site_U_iso_or_equiv
_atom_site_adp_type
_atom_site_occupancy
_atom_site_symmetry_multiplicity
_atom_site_calc_flag
_atom_site_refinement_flags
Rh1 Rh 0.116109(13) 1.23849(4) 0.12138(2) 0.01653(12) Uani 1 1 d .
Rh3 Rh 0.0000 0.27615(6) 0.2500 0.01885(16) Uani 1 2 d S
Cl3 Cl 0.02573(4) 0.11260(13) 0.19759(8) 0.0261(3) Uani 1 1 d .
Cl4 Cl 0.19269(4) 0.45548(15) -0.16414(8) 0.0324(4) Uani 1 1 d .
Cl5 Cl 0.19093(4) 0.88105(14) -0.10591(8) 0.0279(4) Uani 1 1 d .
Cl6 Cl 0.2500 1.2500 0.0000 0.0376(6) Uani 1 2 d S
Cl7 Cl -0.03588(7) 0.7159(2) 0.19778(14) 0.0829(8) Uani 1 1 d .
O1 O 0.03545(13) 1.2533(4) 0.0526(2) 0.0319(10) Uani 1 1 d .
O2 O 0.11125(12) 1.2487(4) 0.2641(2) 0.0290(10) Uani 1 1 d .
O5 O 0.23585(11) 0.6218(4) -0.0414(2) 0.0266(10) Uani 1 1 d .
H5O H 0.2310 0.5765 -0.0847 0.040 Uiso 1 1 d R
H5P H 0.2264 0.6951 -0.0532 0.040 Uiso 1 1 d R
O6 O 0.30678(14) 1.3540(4) 0.1890(2) 0.0457(13) Uani 1 1 d .
H6O H 0.3086 1.2648 0.1740 0.068 Uiso 1 1 d R
H6P H 0.3103 1.4029 0.1566 0.068 Uiso 1 1 d R
O31 O 0.03299(14) 0.4750(4) 0.1802(3) 0.0507(15) Uani 1 1 d .
N1 N 0.17264(13) 1.2309(4) 0.1571(2) 0.0170(11) Uani 1 1 d .
N2 N 0.22374(13) 1.2245(4) 0.1335(2) 0.0184(11) Uani 1 1 d .
H2N H 0.2392 1.2219 0.1101 0.022 Uiso 1 1 calc R
N3 N 0.12741(13) 1.2303(4) 0.0290(2) 0.0161(10) Uani 1 1 d .
N4 N 0.16836(13) 1.2269(4) -0.0249(2) 0.0182(11) Uani 1 1 d .
H4N H 0.1895 1.2262 -0.0320 0.022 Uiso 1 1 calc R
C1 C 0.06593(18) 1.2473(5) 0.0805(3) 0.0207(13) Uani 1 1 d .
C2 C 0.11198(16) 1.2451(5) 0.2092(3) 0.0201(13) Uani 1 1 d .
C5 C 0.20061(16) 1.2295(5) 0.2176(3) 0.0204(13) Uani 1 1 d .
H5 H 0.1981 1.2316 0.2623 0.024 Uiso 1 1 calc R
C6 C 0.23245(16) 1.2245(5) 0.2039(3) 0.0206(13) Uani 1 1 d .
H6 H 0.2562 1.2216 0.2366 0.025 Uiso 1 1 calc R
C8 C 0.18723(15) 1.2293(5) 0.1064(3) 0.0148(12) Uani 1 1 d .
C9 C 0.16308(16) 1.2289(5) 0.0369(3) 0.0174(13) Uani 1 1 d .
C11 C 0.13504(16) 1.2261(5) -0.0747(3) 0.0211(13) Uani 1 1 d .
H11 H 0.1304 1.2245 -0.1231 0.025 Uiso 1 1 calc R
C12 C 0.10979(17) 1.2281(5) -0.0413(3) 0.0233(14) Uani 1 1 d .
H12 H 0.0842 1.2280 -0.0628 0.028 Uiso 1 1 calc R
C31 C 0.01971(17) 0.4005(6) 0.2077(3) 0.0277(15) Uani 1 1 d .
C25 C 0.0000 0.8023(10) 0.2500 0.066(4) Uani 1 2 d S
H25A H -0.0093 0.8610 0.2796 0.079 Uiso 0.50 1 calc PR
H25B H 0.0093 0.8610 0.2204 0.079 Uiso 0.50 1 calc PR
Rh1B Rh 0.093584(12) 0.91130(4) 0.09845(2) 0.01806(12) Uani 1 1 d .
O1B O 0.10639(12) 0.9209(4) 0.2508(2) 0.0319(10) Uani 1 1 d .
O2B O 0.01293(12) 0.9061(4) 0.0678(2) 0.0339(11) Uani 1 1 d .
N1B N 0.14803(12) 0.9048(4) 0.1040(2) 0.0152(10) Uani 1 1 d .
N2B N 0.18909(12) 0.8972(4) 0.0512(2) 0.0183(11) Uani 1 1 d .
H2M H 0.1991 0.8943 0.0182 0.022 Uiso 1 1 calc R
N3B N 0.08949(13) 0.9091(4) -0.0054(2) 0.0192(11) Uani 1 1 d .
N4B N 0.11657(12) 0.8969(4) -0.0844(2) 0.0190(11) Uani 1 1 d .
H4M H 0.1339 0.8914 -0.1034 0.023 Uiso 1 1 calc R
C1B C 0.04376(18) 0.9120(5) 0.0817(3) 0.0215(13) Uani 1 1 d .
C2B C 0.10180(16) 0.9174(5) 0.1937(3) 0.0207(13) Uani 1 1 d .
C5B C 0.18165(15) 0.9043(5) 0.1535(3) 0.0183(13) Uani 1 1 d .
H5B H 0.1863 0.9065 0.2020 0.022 Uiso 1 1 calc R
C6B C 0.20734(16) 0.9000(5) 0.1207(3) 0.0202(13) Uani 1 1 d .
H6B H 0.2330 0.8991 0.1420 0.024 Uiso 1 1 calc R
C8B C 0.15322(15) 0.8995(5) 0.0425(3) 0.0172(13) Uani 1 1 d .
C9B C 0.12108(15) 0.9010(5) -0.0170(3) 0.0153(12) Uani 1 1 d .
C10B C 0.07963(16) 0.9028(5) -0.1188(3) 0.0227(13) Uani 1 1 d .
H10B H 0.0680 0.9017 -0.1673 0.027 Uiso 1 1 calc R
C11B C 0.06332(16) 0.9107(5) -0.0689(3) 0.0207(13) Uani 1 1 d .
H11B H 0.0379 0.9164 -0.0769 0.025 Uiso 1 1 calc R
Rh1C Rh 0.107441(12) 0.57415(4) 0.08738(2) 0.01637(12) Uani 1 1 d .
O1C O 0.02626(12) 0.5979(4) 0.0426(2) 0.0342(11) Uani 1 1 d .
O2C O 0.10919(12) 0.5973(4) 0.2344(2) 0.0310(10) Uani 1 1 d .
N1C N 0.10900(13) 0.5687(4) -0.0127(2) 0.0187(11) Uani 1 1 d .
N2C N 0.14061(14) 0.5497(4) -0.0844(2) 0.0225(11) Uani 1 1 d .
H4L H 0.1592 0.5436 -0.1000 0.027 Uiso 1 1 calc R
N3C N 0.16314(13) 0.5588(4) 0.1040(2) 0.0173(11) Uani 1 1 d .
N4C N 0.20835(13) 0.5543(4) 0.0609(3) 0.0200(11) Uani 1 1 d .
H2L H 0.2204 0.5542 0.0312 0.024 Uiso 1 1 calc R
C1C C 0.05702(18) 0.5889(5) 0.0610(3) 0.0232(14) Uani 1 1 d .
C2C C 0.10909(16) 0.5853(5) 0.1792(3) 0.0213(13) Uani 1 1 d .
C5C C 0.19503(15) 0.5533(5) 0.1579(3) 0.0185(13) Uani 1 1 d .
H5C H 0.1972 0.5520 0.2054 0.022 Uiso 1 1 calc R
C6C C 0.22317(16) 0.5501(5) 0.1314(3) 0.0193(13) Uani 1 1 d .
H6C H 0.2483 0.5458 0.1570 0.023 Uiso 1 1 calc R
C8C C 0.17196(15) 0.5586(5) 0.0456(3) 0.0168(13) Uani 1 1 d .
C9C C 0.14210(16) 0.5594(5) -0.0183(3) 0.0192(13) Uani 1 1 d .
C11C C 0.10457(17) 0.5510(5) -0.1233(3) 0.0250(14) Uani 1 1 d .
H11C H 0.0950 0.5441 -0.1721 0.030 Uiso 1 1 calc R
C12C C 0.08498(18) 0.5643(5) -0.0785(3) 0.0253(14) Uani 1 1 d .
H12C H 0.0593 0.5694 -0.0908 0.030 Uiso 1 1 calc R

loop_
_atom_site_aniso_label
_atom_site_aniso_U_11
_atom_site_aniso_U_22
_atom_site_aniso_U_33
_atom_site_aniso_U_23
_atom_site_aniso_U_13
_atom_site_aniso_U_12
Rh1 0.0158(3) 0.0161(2) 0.0175(3) 0.00005(17) 0.0052(2) 0.00073(18)
Rh3 0.0156(4) 0.0220(3) 0.0199(4) 0.000 0.0070(3) 0.000
Cl3 0.0242(8) 0.0300(8) 0.0251(9) -0.0056(6) 0.0091(8) 0.0030(6)
Cl4 0.0288(9) 0.0441(9) 0.0241(9) -0.0089(7) 0.0081(8) 0.0003(7)
Cl5 0.0211(8) 0.0399(9) 0.0241(9) 0.0017(6) 0.0092(8) 0.0014(6)
Cl6 0.0252(13) 0.0651(16) 0.0248(14) 0.0053(11) 0.0114(11) 0.0038(11)
Cl7 0.0627(15) 0.0578(14) 0.086(2) 0.0208(11) -0.0352(14) -0.0101(11)
O1 0.024(3) 0.034(3) 0.034(3) 0.005(2) 0.003(2) 0.004(2)
O2 0.031(3) 0.033(2) 0.025(3) -0.0056(19) 0.013(2) -0.0023(19)
O5 0.025(2) 0.035(2) 0.021(3) -0.0020(17) 0.010(2) 0.0038(18)
O6 0.070(4) 0.041(3) 0.033(3) -0.003(2) 0.025(3) -0.008(2)
O31 0.064(4) 0.042(3) 0.059(4) -0.003(2) 0.039(3) -0.025(3)
N1 0.018(3) 0.015(2) 0.019(3) -0.0009(18) 0.007(3) 0.0000(19)
N2 0.017(3) 0.021(2) 0.018(3) 0.0014(19) 0.008(2) 0.0000(19)
N3 0.019(3) 0.009(2) 0.019(3) 0.0017(18) 0.004(2) 0.0021(18)
N4 0.019(3) 0.022(3) 0.016(3) -0.0019(19) 0.009(3) 0.000(2)
C1 0.030(4) 0.009(3) 0.022(4) 0.003(2) 0.008(3) -0.001(2)
C2 0.024(3) 0.014(3) 0.025(4) -0.003(2) 0.011(3) -0.003(2)
C5 0.025(4) 0.016(3) 0.019(4) 0.003(2) 0.006(3) -0.001(2)
C6 0.016(3) 0.027(3) 0.017(4) 0.003(2) 0.002(3) -0.004(2)
C8 0.013(3) 0.009(3) 0.020(4) 0.002(2) 0.003(3) 0.000(2)
C9 0.019(3) 0.012(3) 0.019(4) -0.002(2) 0.003(3) -0.002(2)
C11 0.024(4) 0.025(3) 0.011(3) -0.001(2) 0.002(3) 0.004(3)
C12 0.027(4) 0.013(3) 0.024(4) 0.002(2) 0.000(3) -0.001(2)
C31 0.024(3) 0.027(3) 0.032(4) -0.010(3) 0.007(3) -0.001(3)
C25 0.056(8) 0.033(6) 0.082(10) 0.000 -0.016(7) 0.000
Rh1B 0.0175(3) 0.0171(2) 0.0207(3) -0.00089(18) 0.0077(2) 0.00139(19)
O1B 0.033(3) 0.039(3) 0.025(3) 0.003(2) 0.012(2) 0.008(2)
O2B 0.024(3) 0.039(3) 0.041(3) -0.016(2) 0.014(2) -0.002(2)
N1B 0.020(3) 0.010(2) 0.014(3) 0.0004(17) 0.002(2) 0.0011(19)
N2B 0.015(3) 0.019(2) 0.022(3) 0.0009(19) 0.009(3) 0.001(2)
N3B 0.020(3) 0.014(2) 0.025(3) -0.0003(19) 0.009(3) 0.003(2)
N4B 0.016(3) 0.021(3) 0.021(3) -0.0025(19) 0.007(2) -0.002(2)
C1B 0.027(4) 0.020(3) 0.020(4) -0.004(2) 0.010(3) -0.004(3)
C2B 0.019(3) 0.015(3) 0.030(4) 0.002(3) 0.011(3) 0.003(2)
C5B 0.021(3) 0.012(3) 0.018(3) 0.002(2) 0.000(3) 0.002(2)
C6B 0.017(3) 0.018(3) 0.022(4) 0.003(2) 0.001(3) 0.002(2)
C8B 0.020(3) 0.009(3) 0.023(4) -0.001(2) 0.009(3) 0.000(2)
C9B 0.018(3) 0.010(3) 0.017(3) 0.000(2) 0.004(3) 0.000(2)
C10B 0.018(3) 0.027(3) 0.018(4) -0.003(2) -0.001(3) 0.002(3)
C11B 0.018(3) 0.016(3) 0.027(4) -0.002(2) 0.005(3) 0.004(2)
Rh1C 0.0158(2) 0.0159(2) 0.0176(3) 0.00109(18) 0.0057(2) 0.00023(18)
O1C 0.021(3) 0.036(3) 0.040(3) 0.0002(19) 0.001(2) 0.001(2)
O2C 0.032(3) 0.037(3) 0.023(3) 0.0048(19) 0.007(2) 0.0018(19)
N1C 0.023(3) 0.014(2) 0.020(3) 0.0004(19) 0.007(3) 0.003(2)
N2C 0.028(3) 0.021(3) 0.020(3) 0.002(2) 0.010(3) 0.002(2)
N3C 0.027(3) 0.005(2) 0.023(3) -0.0006(18) 0.012(3) -0.0038(19)
N4C 0.021(3) 0.018(2) 0.023(3) -0.004(2) 0.009(3) 0.001(2)
C1C 0.026(4) 0.018(3) 0.025(4) -0.002(2) 0.008(3) -0.002(3)
C2C 0.022(3) 0.018(3) 0.024(4) 0.001(2) 0.008(3) 0.001(2)
C5C 0.019(3) 0.011(3) 0.021(4) 0.000(2) 0.000(3) 0.001(2)
C6C 0.016(3) 0.015(3) 0.026(4) -0.004(2) 0.005(3) -0.003(2)
C8C 0.019(3) 0.010(3) 0.024(4) 0.000(2) 0.010(3) 0.000(2)
C9C 0.025(3) 0.016(3) 0.020(4) -0.001(2) 0.012(3) 0.003(2)
C11C 0.038(4) 0.024(3) 0.012(3) 0.002(2) 0.007(3) -0.001(3)
C12C 0.030(4) 0.021(3) 0.024(4) 0.007(2) 0.008(3) 0.004(3)

loop_
_atom_type_symbol
_atom_type_description
_atom_type_scat_dispersion_real
_atom_type_scat_dispersion_imag
_atom_type_scat_source
C C 0.0033 0.0016 'International Tables Vol C Tables 4.2.6.8 and 6.1.1.4'
H H 0.0000 0.0000 'International Tables Vol C Tables 4.2.6.8 and 6.1.1.4'
N N 0.0061 0.0033 'International Tables Vol C Tables 4.2.6.8 and 6.1.1.4'
O O 0.0106 0.0060 'International Tables Vol C Tables 4.2.6.8 and 6.1.1.4'
Cl Cl 0.1484 0.1585 'International Tables Vol C Tables 4.2.6.8 and 6.1.1.4'
Rh Rh -1.1178 0.9187 'International Tables Vol C Tables 4.2.6.8 and 6.1.1.4'

loop_
_geom_angle_atom_site_label_1
_geom_angle_atom_site_label_2
_geom_angle_atom_site_label_3
_geom_angle
_geom_angle_site_symmetry_1
_geom_angle_site_symmetry_3
_geom_angle_publ_flag
C2 Rh1 C1 91.9(3) . . yes
C2 Rh1 N3 173.1(2) . . ?
C1 Rh1 N3 95.0(2) . . ?
C2 Rh1 N1 93.9(2) . . ?
C1 Rh1 N1 174.2(2) . . ?
N3 Rh1 N1 79.24(18) . . yes
C2 Rh1 Rh1B 94.04(15) . . ?
C1 Rh1 Rh1B 78.27(15) . . ?
N3 Rh1 Rh1B 87.44(11) . . ?
N1 Rh1 Rh1B 102.12(11) . . ?
C2 Rh1 Rh1C 97.38(15) . 1_565 ?
C1 Rh1 Rh1C 80.87(15) . 1_565 ?
N3 Rh1 Rh1C 83.67(10) . 1_565 ?
N1 Rh1 Rh1C 97.54(11) . 1_565 ?
Rh1B Rh1 Rh1C 156.49(2) . 1_565 yes
C31 Rh3 C31 93.5(3) 2 . ?
C31 Rh3 Cl3 178.71(18) 2 . ?
C31 Rh3 Cl3 87.51(17) . . yes
C31 Rh3 Cl3 87.52(17) 2 2 ?
C31 Rh3 Cl3 178.71(18) . 2 ?
Cl3 Rh3 Cl3 91.47(7) . 2 ?
H5O O5 H5P 102.4 . . ?
H6O O6 H6P 103.8 . . ?
C8 N1 C5 107.1(5) . . ?
C8 N1 Rh1 112.9(4) . . ?
C5 N1 Rh1 139.9(4) . . ?
C8 N2 C6 107.9(4) . . ?
C8 N2 H2N 126.1 . . ?
C6 N2 H2N 126.1 . . ?
C9 N3 C12 105.9(5) . . ?
C9 N3 Rh1 113.6(4) . . ?
C12 N3 Rh1 140.5(4) . . ?
C9 N4 C11 108.0(5) . . ?
C9 N4 H4N 126.0 . . ?
C11 N4 H4N 126.0 . . ?
O1 C1 Rh1 176.9(5) . . ?
O2 C2 Rh1 176.7(5) . . ?
C6 C5 N1 109.1(5) . . ?
C6 C5 H5 125.4 . . ?
N1 C5 H5 125.4 . . ?
C5 C6 N2 106.4(5) . . ?
C5 C6 H6 126.8 . . ?
N2 C6 H6 126.8 . . ?
N1 C8 N2 109.5(5) . . ?
N1 C8 C9 117.9(5) . . ?
N2 C8 C9 132.6(5) . . ?
N3 C9 N4 110.3(5) . . ?
N3 C9 C8 116.3(5) . . ?
N4 C9 C8 133.4(5) . . ?
C12 C11 N4 106.7(5) . . ?
C12 C11 H11 126.7 . . ?
N4 C11 H11 126.7 . . ?
C11 C12 N3 109.0(5) . . ?
C11 C12 H12 125.5 . . ?
N3 C12 H12 125.5 . . ?
O31 C31 Rh3 177.1(5) . . ?
Cl7 C25 Cl7 118.7(6) . 2 ?
Cl7 C25 H25A 107.6 . . ?
Cl7 C25 H25A 107.6 2 . ?
Cl7 C25 H25B 107.6 . . ?
Cl7 C25 H25B 107.6 2 . ?
H25A C25 H25B 107.1 . . ?
C1B Rh1B C2B 90.8(2) . . yes
C1B Rh1B N3B 94.3(2) . . ?
C2B Rh1B N3B 174.7(2) . . ?
C1B Rh1B N1B 172.7(2) . . ?
C2B Rh1B N1B 96.3(2) . . ?
N3B Rh1B N1B 78.55(17) . . yes
C1B Rh1B Rh1 103.29(16) . . ?
C2B Rh1B Rh1 82.73(16) . . ?
N3B Rh1B Rh1 94.84(11) . . ?
N1B Rh1B Rh1 79.06(11) . . ?
C1B Rh1B Rh1C 99.63(16) . . ?
C2B Rh1B Rh1C 97.01(15) . . ?
N3B Rh1B Rh1C 83.39(11) . . ?
N1B Rh1B Rh1C 78.19(11) . . ?
Rh1 Rh1B Rh1C 157.080(18) . . yes
C8B N1B C5B 107.5(4) . . ?
C8B N1B Rh1B 113.8(4) . . ?
C5B N1B Rh1B 138.7(3) . . ?
C8B N2B C6B 107.9(4) . . ?
C8B N2B H2M 126.0 . . ?
C6B N2B H2M 126.0 . . ?
C9B N3B C11B 106.2(4) . . ?
C9B N3B Rh1B 114.2(4) . . ?
C11B N3B Rh1B 139.5(3) . . ?
C9B N4B C10B 107.4(4) . . ?
C9B N4B H4M 126.3 . . ?
C10B N4B H4M 126.3 . . ?
O2B C1B Rh1B 175.2(5) . . ?
O1B C2B Rh1B 179.3(5) . . ?
C6B C5B N1B 107.9(5) . . ?
C6B C5B H5B 126.0 . . ?
N1B C5B H5B 126.0 . . ?
C5B C6B N2B 107.0(5) . . ?
C5B C6B H6B 126.5 . . ?
N2B C6B H6B 126.5 . . ?
N1B C8B N2B 109.6(5) . . ?
N1B C8B C9B 116.5(5) . . ?
N2B C8B C9B 133.9(5) . . ?
N3B C9B N4B 111.3(5) . . ?
N3B C9B C8B 116.8(5) . . ?
N4B C9B C8B 131.9(5) . . ?
C11B C10B N4B 105.9(5) . . ?
C11B C10B H10B 127.1 . . ?
N4B C10B H10B 127.1 . . ?
C10B C11B N3B 109.2(5) . . ?
C10B C11B H11B 125.4 . . ?
N3B C11B H11B 125.4 . . ?
C1C Rh1C C2C 89.0(3) . . yes
C1C Rh1C N1C 94.3(2) . . ?
C2C Rh1C N1C 176.0(2) . . ?
C1C Rh1C N3C 173.0(2) . . ?
C2C Rh1C N3C 98.0(2) . . ?
N1C Rh1C N3C 78.67(18) . . yes
C1C Rh1C Rh1 99.36(16) . 1_545 ?
C2C Rh1C Rh1 83.37(16) . 1_545 ?
N1C Rh1C Rh1 98.22(11) . 1_545 ?
N3C Rh1C Rh1 82.24(10) . 1_545 ?
C1C Rh1C Rh1B 76.66(16) . . ?
C2C Rh1C Rh1B 80.25(16) . . ?
N1C Rh1C Rh1B 98.37(11) . . ?
N3C Rh1C Rh1B 103.74(10) . . ?
Rh1 Rh1C Rh1B 163.186(17) 1_545 . yes
C9C N1C C12C 106.7(5) . . ?
C9C N1C Rh1C 114.9(4) . . ?
C12C N1C Rh1C 138.3(4) . . ?
C9C N2C C11C 107.1(5) . . ?
C9C N2C H4L 126.5 . . ?
C11C N2C H4L 126.5 . . ?
C8C N3C C5C 107.1(4) . . ?
C8C N3C Rh1C 113.6(4) . . ?
C5C N3C Rh1C 139.2(4) . . ?
C8C N4C C6C 107.7(4) . . ?
C8C N4C H2L 126.2 . . ?
C6C N4C H2L 126.2 . . ?
O1C C1C Rh1C 177.6(5) . . ?
O2C C2C Rh1C 176.9(5) . . ?
C6C C5C N3C 108.2(5) . . ?
C6C C5C H5C 125.9 . . ?
N3C C5C H5C 125.9 . . ?
C5C C6C N4C 107.2(5) . . ?
C5C C6C H6C 126.4 . . ?
N4C C6C H6C 126.4 . . ?
N3C C8C N4C 109.8(5) . . ?
N3C C8C C9C 116.6(5) . . ?
N4C C8C C9C 133.6(5) . . ?
N1C C9C N2C 111.1(5) . . ?
N1C C9C C8C 116.1(5) . . ?
N2C C9C C8C 132.7(5) . . ?
N2C C11C C12C 107.0(5) . . ?
N2C C11C H11C 126.5 . . ?
C12C C11C H11C 126.5 . . ?
C11C C12C N1C 108.1(5) . . ?
C11C C12C H12C 125.9 . . ?
N1C C12C H12C 125.9 . . ?

loop_
_geom_bond_atom_site_label_1
_geom_bond_atom_site_label_2
_geom_bond_distance
_geom_bond_site_symmetry_2
_geom_bond_publ_flag
Rh1 C2 1.854(6) . yes
Rh1 C1 1.860(7) . yes
Rh1 N3 2.073(4) . yes
Rh1 N1 2.081(5) . yes
Rh1 Rh1B 3.3878(6) . yes
Rh1 Rh1C 3.4303(6) 1_565 yes
Rh3 C31 1.819(6) 2 yes
Rh3 C31 1.819(6) . yes
Rh3 Cl3 2.3484(13) . yes
Rh3 Cl3 2.3485(13) 2 yes
Cl7 C25 1.698(5) . ?
O1 C1 1.139(7) . ?
O2 C2 1.134(7) . ?
O5 H5O 0.9591 . ?
O5 H5P 0.8225 . ?
O6 H6O 0.9547 . ?
O6 H6P 0.8689 . ?
O31 C31 1.151(7) . ?
N1 C8 1.330(7) . ?
N1 C5 1.362(8) . ?
N2 C8 1.348(7) . ?
N2 C6 1.370(7) . ?
N2 H2N 0.8800 . ?
N3 C9 1.341(7) . ?
N3 C12 1.381(7) . ?
N4 C9 1.343(7) . ?
N4 C11 1.367(8) . ?
N4 H4N 0.8800 . ?
C5 C6 1.352(8) . ?
C5 H5 0.9500 . ?
C6 H6 0.9500 . ?
C8 C9 1.433(8) . ?
C11 C12 1.361(8) . ?
C11 H11 0.9500 . ?
C12 H12 0.9500 . ?
C25 Cl7 1.698(5) 2 ?
C25 H25A 0.9900 . ?
C25 H25B 0.9900 . ?
Rh1B C1B 1.853(6) . yes
Rh1B C2B 1.872(6) . yes
Rh1B N3B 2.079(5) . yes
Rh1B N1B 2.080(4) . yes
Rh1B Rh1C 3.4405(6) . yes
O1B C2B 1.126(7) . ?
O2B C1B 1.140(7) . ?
N1B C8B 1.337(7) . ?
N1B C5B 1.373(7) . ?
N2B C8B 1.346(7) . ?
N2B C6B 1.371(7) . ?
N2B H2M 0.8800 . ?
N3B C9B 1.323(6) . ?
N3B C11B 1.371(7) . ?
N4B C9B 1.334(7) . ?
N4B C10B 1.383(7) . ?
N4B H4M 0.8800 . ?
C5B C6B 1.368(7) . ?
C5B H5B 0.9500 . ?
C6B H6B 0.9500 . ?
C8B C9B 1.439(8) . ?
C10B C11B 1.365(7) . ?
C10B H10B 0.9500 . ?
C11B H11B 0.9500 . ?
Rh1C C1C 1.862(7) . yes
Rh1C C2C 1.863(6) . yes
Rh1C N1C 2.069(4) . yes
Rh1C N3C 2.084(5) . yes
Rh1C Rh1 3.4303(6) 1_545 yes
O1C C1C 1.135(7) . ?
O2C C2C 1.135(6) . ?
N1C C9C 1.329(7) . ?
N1C C12C 1.371(8) . ?
N2C C9C 1.338(7) . ?
N2C C11C 1.371(8) . ?
N2C H4L 0.8800 . ?
N3C C8C 1.343(6) . ?
N3C C5C 1.371(7) . ?
N4C C8C 1.346(7) . ?
N4C C6C 1.372(7) . ?
N4C H2L 0.8800 . ?
C5C C6C 1.365(7) . ?
C5C H5C 0.9500 . ?
C6C H6C 0.9500 . ?
C8C C9C 1.445(8) . ?
C11C C12C 1.372(8) . ?
C11C H11C 0.9500 . ?
C12C H12C 0.9500 . ?

loop_
_geom_hbond_atom_site_label_D
_geom_hbond_atom_site_label_H
_geom_hbond_atom_site_label_A
_geom_hbond_distance_DH
_geom_hbond_distance_HA
_geom_hbond_distance_DA
_geom_hbond_angle_DHA
_geom_hbond_site_symmetry_A
_geom_hbond_publ_flag
O5 H5O Cl4 0.96 2.19 3.035(4) 146.6 . yes
O5 H5P Cl5 0.82 2.36 3.173(4) 168.3 . yes
O6 H6O Cl4 0.95 2.22 3.144(4) 163.8 7_565 yes
O6 H6P Cl5 0.87 2.39 3.169(5) 148.7 7_575 yes
N2 H2N Cl6 0.88 2.43 3.214(4) 148.0 . yes
N4 H4N Cl6 0.88 2.24 3.053(5) 153.9 . yes
N2B H2M O5 0.88 2.42 2.989(5) 122.6 7_565 yes
N2B H2M Cl5 0.88 2.46 3.243(5) 148.3 . yes
N4B H4M Cl5 0.88 2.23 3.058(4) 156.4 . yes
N2C H4L Cl4 0.88 2.30 3.120(5) 155.9 . yes
N4C H2L O5 0.88 1.89 2.721(6) 156.0 . yes
